data_2006528
loop_
_publ_author_name
'Bruno, Giuseppe'
'Chimirri, Alba'
'Monforte, Anna Maria'
'Nicol\'o, Francesco'
'Scopelliti, Rosario'

_publ_section_title
;
 1-Aryl-1<i>H</i>,3<i>H</i>-thiazolo[3,4-<i>a</i>]benzimidazole
 Derivatives
;
_journal_issue 9
_journal_name_full 'Acta Crystallographica Section C'
_journal_page_first 1337
_journal_page_last 1341
_journal_paper_doi 10.1107/S0108270197004976
_journal_volume 53
_journal_year 1997
_chemical_formula_moiety 'C15 H10 Cl F N2 S'
_chemical_formula_sum 'C15 H10 Cl F N2 S'
_chemical_formula_weight 304.76
_chemical_name_systematic
;
1-(2-chloro-6-fluorophenyl)-1H,3H-thiazolo[3,4-a]benzimidazole
;
_space_group_IT_number 15
_symmetry_cell_setting monoclinic
_symmetry_space_group_name_Hall '-I 2ya'
_symmetry_space_group_name_H-M 'I 1 2/a 1'
_cell_angle_alpha 90.00
_cell_angle_beta 100.28(3)
_cell_angle_gamma 90.00
_cell_formula_units_Z 16
_cell_length_a 22.093(5)
_cell_length_b 7.8780(10)
_cell_length_c 31.473(5)
_cell_measurement_reflns_used 47
_cell_measurement_temperature 293(2)
_cell_measurement_theta_max 13.74
_cell_measurement_theta_min 5.73
_cell_volume 5389.9(17)
_computing_cell_refinement 'P3/V Software'
_computing_data_collection 'P3/V Software (Siemens, 1989)'
_computing_data_reduction 'SHELXTL-Plus (Sheldrick, 1991)'
_computing_molecular_graphics SHELXTL-Plus
_computing_publication_material 'PARST95 (Nardelli, 1995) and SHELXL93'
_computing_structure_refinement 'SHELXL93 (Sheldrick, 1993)'
_computing_structure_solution 'SIR92 (Altomare et al., 1994)'
_diffrn_ambient_temperature 293(2)
_diffrn_measurement_device 'Siemens R3m/V diffractometer'
_diffrn_measurement_method \w-2\q
_diffrn_radiation_monochromator graphite
_diffrn_radiation_source 'fine-focus sealed tube'
_diffrn_radiation_type MoK\a
_diffrn_radiation_wavelength 0.71073
_diffrn_reflns_av_R_equivalents 0.0576
_diffrn_reflns_av_sigmaI/netI 0.0763
_diffrn_reflns_limit_h_max 19
_diffrn_reflns_limit_h_min -25
_diffrn_reflns_limit_k_max 9
_diffrn_reflns_limit_k_min -9
_diffrn_reflns_limit_l_max 36
_diffrn_reflns_limit_l_min -20
_diffrn_reflns_number 9506
_diffrn_reflns_theta_max 25.60
_diffrn_reflns_theta_min 1.87
_diffrn_standards_decay_% 3.26
_diffrn_standards_interval_count 97
_diffrn_standards_number 3
_exptl_absorpt_coefficient_mu 0.439
_exptl_absorpt_correction_type none
_exptl_crystal_colour colourless
_exptl_crystal_density_diffrn 1.502
_exptl_crystal_density_method 'not measured'
_exptl_crystal_description prismatic
_exptl_crystal_F_000 2496
_exptl_crystal_size_max 0.26
_exptl_crystal_size_mid 0.11
_exptl_crystal_size_min 0.06
_refine_diff_density_max 1.411
_refine_diff_density_min -0.561
_refine_ls_extinction_method none
_refine_ls_goodness_of_fit_all 0.905
_refine_ls_goodness_of_fit_obs 1.149
_refine_ls_matrix_type full
_refine_ls_number_parameters 361
_refine_ls_number_reflns 4806
_refine_ls_number_restraints 0
_refine_ls_restrained_S_all 0.913
_refine_ls_restrained_S_obs 1.149
_refine_ls_R_factor_all 0.1274
_refine_ls_R_factor_obs .0769
_refine_ls_shift/esd_max 0.000
_refine_ls_shift/esd_mean 0.000
_refine_ls_structure_factor_coef Fsqd
_refine_ls_weighting_details 'w = 1/[\s^2^(Fo^2^)+(0.1312P)^2^] where P=(Fo^2^+2Fc^2^)/3'
_refine_ls_weighting_scheme calc
_refine_ls_wR_factor_all 0.2136
_refine_ls_wR_factor_obs .1892
_reflns_number_observed 2510
_reflns_number_total 4807
_reflns_observed_criterion >2\s(I)
_cod_data_source_file na1293.cif
_cod_data_source_block 3
_cod_original_cell_volume 5389.9(16)
_cod_original_sg_symbol_H-M 'I 2/a'
_cod_database_code 2006528

loop_
_symmetry_equiv_pos_as_xyz
'x, y, z'
'-x+1/2, y, -z'
'x+1/2, y+1/2, z+1/2'
'-x+1, y+1/2, -z+1/2'
'-x, -y, -z'
'x-1/2, -y, z'
'-x+1/2, -y+1/2, -z+1/2'
'x, -y+1/2, z+1/2'

loop_
_atom_site_aniso_label
_atom_site_aniso_U_11
_atom_site_aniso_U_22
_atom_site_aniso_U_33
_atom_site_aniso_U_12
_atom_site_aniso_U_13
_atom_site_aniso_U_23
S1A .0489(9) .0395(7) .0950(13) .0045(6) -.0065(8) -.0101(7)
C1A .049(3) .035(2) .056(3) .008(2) .003(3) -.002(2)
N2A .040(2) .029(2) .057(3) .010(2) .005(2) .003(2)
C8A .052(3) .029(2) .052(3) .007(2) .008(3) .002(2)
C9A .043(3) .038(3) .092(5) .008(2) .005(3) -.002(3)
C2A .051(3) .033(2) .043(3) .002(2) .010(2) .000(2)
C7A .049(3) .036(3) .039(3) -.003(2) .007(2) .003(2)
N1A .043(3) .038(2) .069(3) .008(2) .003(2) .004(2)
C3A .062(4) .037(3) .058(4) .005(3) .011(3) .003(2)
C4A .086(5) .038(3) .056(4) -.008(3) .022(3) -.001(3)
C5A .067(4) .069(4) .047(4) -.031(3) .010(3) -.007(3)
C6A .041(3) .066(4) .051(4) -.003(3) .003(3) .003(3)
C10A .038(3) .038(3) .051(3) .001(2) .005(2) .000(2)
C11A .042(3) .035(3) .066(4) -.002(2) -.001(3) -.004(2)
Cl1A .0745(11) .0518(8) .0730(11) .0206(7) .0033(8) .0105(7)
C12A .064(4) .037(3) .089(5) .012(3) .019(4) -.002(3)
C13A .085(5) .055(4) .092(6) .005(3) .036(4) -.023(4)
C14A .080(4) .054(3) .052(4) .007(3) .019(3) -.002(3)
C15A .056(4) .040(3) .069(4) .010(2) .010(3) .004(3)
F1A .089(3) .069(2) .067(2) .029(2) .022(2) .022(2)
S1B .0495(8) .0597(8) .0422(8) -.0013(6) .0053(6) .0033(6)
C1B .039(3) .033(2) .060(4) .001(2) .009(3) -.001(2)
N2B .026(2) .043(2) .045(2) -.001(2) .010(2) .002(2)
C8B .043(3) .046(3) .062(4) -.009(2) .019(3) -.007(3)
C9B .068(4) .076(4) .061(4) -.004(3) .025(3) -.010(3)
C2B .034(3) .033(2) .054(3) -.005(2) .007(2) .005(2)
C7B .033(3) .040(3) .095(5) -.003(2) .002(3) -.005(3)
N1B .041(3) .055(3) .095(4) .001(2) .017(3) -.018(3)
C3B .052(3) .051(3) .058(4) -.010(3) -.001(3) -.003(3)
C4B .086(5) .048(3) .069(5) -.022(3) -.011(4) .003(3)
C5B .066(5) .038(3) .107(6) -.006(3) -.037(4) .000(3)
C6B .041(4) .044(3) .147(8) .005(3) -.015(4) -.009(4)
C10B .026(2) .039(2) .036(3) -.004(2) .003(2) .001(2)
C11B .047(3) .047(3) .057(4) -.008(2) .009(3) .006(3)
Cl1B .0859(13) .0540(9) .0958(14) -.0030(8) .0246(10) .0064(8)
C12B .053(4) .077(4) .089(5) -.022(3) .001(4) .038(4)
C13B .045(4) .114(6) .073(5) -.006(4) .026(3) .011(4)
C14B .039(3) .095(5) .072(5) .002(3) .020(3) -.005(4)
C15B .038(3) .061(3) .051(3) .001(3) .008(3) -.004(3)
F1B .044(2) .050(2) .067(2) .0072(13) .011(2) -.0108(15)

loop_
_atom_site_label
_atom_site_fract_x
_atom_site_fract_y
_atom_site_fract_z
_atom_site_U_iso_or_equiv
_atom_site_thermal_displace_type
_atom_site_calc_flag
_atom_site_refinement_flags
_atom_site_occupancy
_atom_site_disorder_group
_atom_site_type_symbol
S1A .40351(7) 1.3569(2) -.01572(6) .0635(5) Uani d . 1 . S
C1A .3711(2) 1.1405(6) -.0256(2) .0477(13) Uani d . 1 . C
H1A .3759(2) 1.0792(6) .0019(2) .070 Uiso calc R 1 . H
N2A .3065(2) 1.1727(5) -.04096(14) .0427(10) Uani d . 1 . N
C8A .2846(3) 1.3342(6) -.0465(2) .0445(13) Uani d . 1 . C
C9A .3316(2) 1.4714(6) -.0348(2) .059(2) Uani d . 1 . C
H9A1 .3211(2) 1.5436(6) -.0122(2) .070 Uiso calc R 1 . H
H9A2 .3349(2) 1.5409(6) -.0597(2) .070 Uiso calc R 1 . H
C2A .2574(2) 1.0682(6) -.0539(2) .0420(12) Uani d . 1 . C
C7A .2068(2) 1.1737(6) -.0672(2) .0414(12) Uani d . 1 . C
N1A .2255(2) 1.3433(5) -.0619(2) .0509(12) Uani d . 1 . N
C3A .2527(3) .8933(6) -.0555(2) .0522(14) Uani d . 1 . C
H3A .2870(3) .8248(6) -.0467(2) .070 Uiso calc R 1 . H
C4A .1964(3) .8243(7) -.0703(2) .059(2) Uani d . 1 . C
H4A .1919(3) .7069(7) -.0716(2) .070 Uiso calc R 1 . H
C5A .1452(3) .9286(8) -.0838(2) .061(2) Uani d . 1 . C
H5A .1073(3) .8787(8) -.0941(2) .070 Uiso calc R 1 . H
C6A .1495(3) 1.1017(7) -.0820(2) .0535(14) Uani d . 1 . C
H6A .1150(3) 1.1695(7) -.0906(2) .070 Uiso calc R 1 . H
C10A .4002(2) 1.0380(6) -.0573(2) .0424(12) Uani d . 1 . C
C11A .4328(2) .8906(6) -.0463(2) .0491(14) Uani d . 1 . C
Cl1A .44206(8) .8145(2) .00606(5) .0676(5) Uani d . 1 . Cl
C12A .4588(3) .7982(7) -.0752(2) .062(2) Uani d . 1 . C
H12A .4802(3) .6989(7) -.0665(2) .070 Uiso calc R 1 . H
C13A .4530(3) .8538(8) -.1173(3) .075(2) Uani d . 1 . C
H13A .4708(3) .7920(8) -.1370(3) .070 Uiso calc R 1 . H
C14A .4210(3) .9998(7) -.1301(2) .061(2) Uani d . 1 . C
H14A .4168(3) 1.0388(7) -.1584(2) .070 Uiso calc R 1 . H
C15A .3955(3) 1.0864(7) -.0998(2) .0551(15) Uani d . 1 . C
F1A .3621(2) 1.2311(4) -.11306(11) .0738(11) Uani d . 1 . F
S1B .35629(7) .0218(2) .19571(5) .0508(4) Uani d . 1 . S
C1B .3759(2) .0804(6) .2530(2) .0441(13) Uani d . 1 . C
H1B .3754(2) .2044(6) .2553(2) .070 Uiso calc R 1 . H
N2B .4388(2) .0217(5) .26594(14) .0379(9) Uani d . 1 . N
C8B .4688(2) -.0428(7) .2357(2) .0495(14) Uani d . 1 . C
C9B .4324(3) -.0544(9) .1919(2) .067(2) Uani d . 1 . C
H9B1 .4306(3) -.1709(9) .1818(2) .070 Uiso calc R 1 . H
H9B2 .4505(3) .0152(9) .1720(2) .070 Uiso calc R 1 . H
C2B .4792(2) .0268(6) .3048(2) .0407(12) Uani d . 1 . C
C7B .5338(2) -.0392(6) .2940(2) .057(2) Uani d . 1 . C
N1B .5268(2) -.0820(6) .2508(2) .0629(14) Uani d . 1 . N
C3B .4735(3) .0804(7) .3455(2) .0547(15) Uani d . 1 . C
H3B .4367(3) .1238(7) .3514(2) .070 Uiso calc R 1 . H
C4B .5255(3) .0664(7) .3772(2) .071(2) Uani d . 1 . C
H4B .5235(3) .1007(7) .4052(2) .070 Uiso calc R 1 . H
C5B .5807(3) .0021(7) .3682(3) .077(2) Uani d . 1 . C
H5B .6149(3) -.0044(7) .3902(3) .070 Uiso calc R 1 . H
C6B .5850(3) -.0513(7) .3277(3) .081(2) Uani d . 1 . C
H6B .6218(3) -.0959(7) .3223(3) .070 Uiso calc R 1 . H
C10B .3331(2) .0073(5) .2807(2) .0344(10) Uani d . 1 . C
C11B .3269(3) -.1662(7) .2887(2) .0501(14) Uani d . 1 . C
Cl1B .36906(9) -.3107(2) .26629(6) .0775(5) Uani d . 1 . Cl
C12B .2875(3) -.2243(9) .3145(2) .075(2) Uani d . 1 . C
H12B .2836(3) -.3401(9) .3191(2) .070 Uiso calc R 1 . H
C13B .2535(3) -.1077(11) .3335(2) .075(2) Uani d . 1 . C
H13B .2273(3) -.1470(11) .3515(2) .070 Uiso calc R 1 . H
C14B .2571(3) .0575(10) .3269(2) .067(2) Uani d . 1 . C
H14B .2343(3) .1340(10) .3401(2) .070 Uiso calc R 1 . H
C15B .2959(2) .1137(7) .2998(2) .0498(13) Uani d . 1 . C
F1B .29835(13) .2973(4) .29257(10) .0535(8) Uani d . 1 . F

loop_
_atom_type_symbol
_atom_type_description
_atom_type_scat_dispersion_real
_atom_type_scat_dispersion_imag
_atom_type_scat_source
C C 0.0033 0.0016 'International Tables Vol C Tables 4.2.6.8 and 6.1.1.4'
H H 0.0000 0.0000 'International Tables Vol C Tables 4.2.6.8 and 6.1.1.4'
N N 0.0061 0.0033 'International Tables Vol C Tables 4.2.6.8 and 6.1.1.4'
F F 0.0171 0.0103 'International Tables Vol C Tables 4.2.6.8 and 6.1.1.4'
S S 0.1246 0.1234 'International Tables Vol C Tables 4.2.6.8 and 6.1.1.4'
Cl Cl 0.1484 0.1585 'International Tables Vol C Tables 4.2.6.8 and 6.1.1.4'

loop_
_geom_angle_atom_site_label_1
_geom_angle_atom_site_label_2
_geom_angle_atom_site_label_3
_geom_angle
C9A S1A C1A 96.4(2)
N2A C1A C10A 112.5(4)
N2A C1A S1A 102.9(3)
C10A C1A S1A 113.8(4)
C8A N2A C2A 106.4(4)
C8A N2A C1A 120.9(4)
C2A N2A C1A 132.7(4)
N1A C8A N2A 113.9(4)
N1A C8A C9A 130.7(4)
N2A C8A C9A 115.4(4)
C8A C9A S1A 104.3(3)
N2A C2A C3A 131.6(5)
N2A C2A C7A 106.3(4)
C3A C2A C7A 122.1(5)
C6A C7A C2A 119.4(5)
C6A C7A N1A 131.3(5)
C2A C7A N1A 109.3(4)
C8A N1A C7A 104.1(4)
C4A C3A C2A 118.0(5)
C3A C4A C5A 120.6(5)
C6A C5A C4A 121.7(5)
C5A C6A C7A 118.2(5)
C15A C10A C11A 115.2(5)
C15A C10A C1A 121.7(5)
C11A C10A C1A 123.2(5)
C12A C11A C10A 122.8(6)
C12A C11A Cl1A 117.1(4)
C10A C11A Cl1A 120.0(4)
C11A C12A C13A 119.5(5)
C14A C13A C12A 120.2(6)
C13A C14A C15A 117.7(6)
C14A C15A C10A 124.5(5)
C14A C15A F1A 117.6(5)
C10A C15A F1A 117.8(5)
C9B S1B C1B 95.1(3)
N2B C1B C10B 112.5(4)
N2B C1B S1B 104.0(3)
C10B C1B S1B 114.1(3)
C8B N2B C2B 108.3(4)
C8B N2B C1B 119.1(4)
C2B N2B C1B 132.5(4)
N1B C8B N2B 113.6(5)
N1B C8B C9B 131.0(5)
N2B C8B C9B 115.4(5)
C8B C9B S1B 106.0(4)
C3B C2B N2B 133.0(5)
C3B C2B C7B 124.2(5)
N2B C2B C7B 102.8(5)
N1B C7B C6B 131.1(6)
N1B C7B C2B 112.1(5)
C6B C7B C2B 116.8(7)
C8B N1B C7B 103.2(5)
C2B C3B C4B 116.4(6)
C3B C4B C5B 121.7(7)
C6B C5B C4B 120.7(6)
C5B C6B C7B 120.2(7)
C15B C10B C11B 115.2(5)
C15B C10B C1B 120.1(4)
C11B C10B C1B 124.6(4)
C12B C11B C10B 121.8(6)
C12B C11B Cl1B 118.3(5)
C10B C11B Cl1B 119.9(4)
C11B C12B C13B 119.0(6)
C14B C13B C12B 122.0(6)
C13B C14B C15B 118.2(6)
C10B C15B C14B 123.7(6)
C10B C15B F1B 119.3(5)
C14B C15B F1B 117.0(5)

loop_
_geom_bond_atom_site_label_1
_geom_bond_atom_site_label_2
_geom_bond_site_symmetry_2
_geom_bond_distance
_geom_bond_publ_flag
S1A C9A . 1.832(5) ?
S1A C1A . 1.854(5) ?
C1A N2A . 1.446(6) ?
C1A C10A . 1.516(7) ?
N2A C8A . 1.360(6) ?
N2A C2A . 1.364(6) ?
C8A N1A . 1.313(7) ?
C8A C9A . 1.498(7) ?
C2A C3A . 1.382(7) ?
C2A C7A . 1.396(7) ?
C7A C6A . 1.390(7) ?
C7A N1A . 1.399(6) ?
C3A C4A . 1.361(8) ?
C4A C5A . 1.402(9) ?
C5A C6A . 1.368(8) ?
C10A C15A . 1.376(8) ?
C10A C11A . 1.377(7) ?
C11A C12A . 1.369(8) ?
C11A Cl1A . 1.731(6) ?
C12A C13A . 1.379(9) ?
C13A C14A . 1.372(9) ?
C14A C15A . 1.374(8) ?
C15A F1A . 1.381(6) ?
S1B C9B . 1.810(6) ?
S1B C1B . 1.836(6) ?
C1B N2B . 1.451(6) ?
C1B C10B . 1.510(7) ?
N2B C8B . 1.352(7) ?
N2B C2B . 1.381(7) ?
C8B N1B . 1.322(7) ?
C8B C9B . 1.470(8) ?
C2B C3B . 1.375(8) ?
C2B C7B . 1.410(7) ?
C7B N1B . 1.383(8) ?
C7B C6B . 1.408(9) ?
C3B C4B . 1.385(8) ?
C4B C5B . 1.395(10) ?
C5B C6B . 1.363(11) ?
C10B C15B . 1.384(7) ?
C10B C11B . 1.402(7) ?
C11B C12B . 1.369(8) ?
C11B Cl1B . 1.703(6) ?
C12B C13B . 1.390(10) ?
C13B C14B . 1.323(10) ?
C14B C15B . 1.386(8) ?
C15B F1B . 1.467(6) ?

loop_
_geom_torsion_atom_site_label_1
_geom_torsion_atom_site_label_2
_geom_torsion_atom_site_label_3
_geom_torsion_atom_site_label_4
_geom_torsion
C9A S1A C1A N2A -2.5(4)
C9A S1A C1A C10A 119.5(4)
C10A C1A N2A C8A -120.3(5)
S1A C1A N2A C8A 2.5(6)
C10A C1A N2A C2A 57.0(8)
S1A C1A N2A C2A 179.9(5)
C2A N2A C8A N1A 0.0(6)
C1A N2A C8A N1A 177.9(5)
C2A N2A C8A C9A -179.1(5)
C1A N2A C8A C9A -1.1(8)
N1A C8A C9A S1A -179.8(5)
N2A C8A C9A S1A -1.0(6)
C1A S1A C9A C8A 2.1(5)
C8A N2A C2A C3A 179.7(6)
C1A N2A C2A C3A 2.1(10)
C8A N2A C2A C7A 0.3(6)
C1A N2A C2A C7A -177.3(5)
N2A C2A C7A C6A -179.6(5)
C3A C2A C7A C6A 0.9(8)
N2A C2A C7A N1A -0.5(6)
C3A C2A C7A N1A -179.9(5)
N2A C8A N1A C7A -0.2(6)
C9A C8A N1A C7A 178.6(6)
C6A C7A N1A C8A 179.4(6)
C2A C7A N1A C8A 0.4(6)
N2A C2A C3A C4A -179.8(6)
C7A C2A C3A C4A -0.5(9)
C2A C3A C4A C5A 0.4(9)
C3A C4A C5A C6A -0.7(9)
C4A C5A C6A C7A 1.1(9)
C2A C7A C6A C5A -1.2(8)
N1A C7A C6A C5A 179.9(6)
N2A C1A C10A C15A 52.8(7)
S1A C1A C10A C15A -63.8(6)
N2A C1A C10A C11A -126.8(5)
S1A C1A C10A C11A 116.7(5)
C15A C10A C11A C12A 0.1(8)
C1A C10A C11A C12A 179.7(5)
C15A C10A C11A Cl1A -179.7(4)
C1A C10A C11A Cl1A -0.1(7)
C10A C11A C12A C13A 0.5(9)
Cl1A C11A C12A C13A -179.7(5)
C11A C12A C13A C14A -0.4(10)
C12A C13A C14A C15A -0.1(10)
C13A C14A C15A C10A 0.8(10)
C13A C14A C15A F1A -178.4(6)
C11A C10A C15A C14A -0.7(8)
C1A C10A C15A C14A 179.7(5)
C11A C10A C15A F1A 178.5(5)
C1A C10A C15A F1A -1.1(8)
C9B S1B C1B N2B -5.1(4)
C9B S1B C1B C10B -128.1(4)
C10B C1B N2B C8B 129.5(5)
S1B C1B N2B C8B 5.5(5)
C10B C1B N2B C2B -55.5(6)
S1B C1B N2B C2B -179.5(4)
C2B N2B C8B N1B -0.2(6)
C1B N2B C8B N1B 175.9(4)
C2B N2B C8B C9B -179.0(5)
C1B N2B C8B C9B -2.9(7)
N1B C8B C9B S1B 180.0(5)
N2B C8B C9B S1B -1.5(6)
C1B S1B C9B C8B 3.9(5)
C8B N2B C2B C3B 179.6(5)
C1B N2B C2B C3B 4.1(9)
C8B N2B C2B C7B 0.1(5)
C1B N2B C2B C7B -175.3(5)
C3B C2B C7B N1B -179.5(5)
N2B C2B C7B N1B 0.0(6)
C3B C2B C7B C6B 0.7(8)
N2B C2B C7B C6B -179.8(5)
N2B C8B N1B C7B 0.2(6)
C9B C8B N1B C7B 178.8(6)
C6B C7B N1B C8B 179.6(6)
C2B C7B N1B C8B -0.1(6)
N2B C2B C3B C4B -179.7(5)
C7B C2B C3B C4B -0.3(8)
C2B C3B C4B C5B 0.3(8)
C3B C4B C5B C6B -0.8(9)
C4B C5B C6B C7B 1.2(9)
N1B C7B C6B C5B 179.1(6)
C2B C7B C6B C5B -1.1(9)
N2B C1B C10B C15B 127.9(5)
S1B C1B C10B C15B -113.9(4)
N2B C1B C10B C11B -52.8(6)
S1B C1B C10B C11B 65.4(6)
C15B C10B C11B C12B -1.2(8)
C1B C10B C11B C12B 179.4(5)
C15B C10B C11B Cl1B 178.9(4)
C1B C10B C11B Cl1B -0.5(7)
C10B C11B C12B C13B -0.9(9)
Cl1B C11B C12B C13B 179.1(5)
C11B C12B C13B C14B 1.2(10)
C12B C13B C14B C15B 0.5(10)
C11B C10B C15B C14B 3.2(8)
C1B C10B C15B C14B -177.5(5)
C11B C10B C15B F1B -178.9(4)
C1B C10B C15B F1B 0.5(7)
C13B C14B C15B C10B -2.9(9)
C13B C14B C15B F1B 179.1(5)

loop_
_cod_related_entry_id
_cod_related_entry_database
_cod_related_entry_code
1 ChemSpider 321352
